data_7213341
loop_
_publ_author_name
'Djaidi, Djamal'
'Leung, Ivy S. H.'
'Bishop, Roger'
'Craig, Donald C.'
'Scudder, Marcia L.'

_publ_section_title
;
 Ritter reactions. Part 14. Rearrangement of
 3,3,7,7-tetramethyl-6-methylidenebicyclo[3.3.1]nonan-2-one
;
_journal_issue 13
_journal_name_full 'Journal of the Chemical Society, Perkin Transactions 1'
_journal_page_first 2037
_journal_paper_doi 10.1039/b002544p
_journal_year 2000
_chemical_formula_moiety 'C16 H27 N O2, H2 O'
_chemical_formula_sum 'C16 H29 N O3'
_chemical_formula_weight 283.4
_space_group_IT_number 14
_symmetry_cell_setting monoclinic
_symmetry_space_group_name_Hall '-P 2ybc'
_symmetry_space_group_name_H-M 'P 1 21/c 1'
_atom_type_scat_source 'International Tables for X-ray Crystallography, Vol. IV'
_audit_creation_method 'RAELSPUB and manual entry'
_cell_angle_alpha 90
_cell_angle_beta 111.55(1)
_cell_angle_gamma 90
_cell_formula_units_Z 4
_cell_length_a 17.444(6)
_cell_length_b 7.241(1)
_cell_length_c 13.329(5)
_cell_measurement_reflns_used 10
_cell_measurement_temperature 294
_cell_measurement_theta_max 24
_cell_measurement_theta_min 20
_cell_volume 1565.9(8)
_diffrn_measurement_device_type 'Nonius CAD-4'
_diffrn_measurement_method \w--2\q
_diffrn_radiation_type 'Cu K\a'
_diffrn_radiation_wavelength 1.54184
_diffrn_reflns_av_R_equivalents 0.023
_diffrn_reflns_limit_h_max 21
_diffrn_reflns_limit_h_min 0
_diffrn_reflns_limit_k_max 8
_diffrn_reflns_limit_k_min 0
_diffrn_reflns_limit_l_max 16
_diffrn_reflns_limit_l_min -16
_diffrn_reflns_number 3063
_diffrn_reflns_theta_max 70
_diffrn_standards_decay_% 7
_diffrn_standards_interval_time 30min
_diffrn_standards_number 1
_exptl_absorpt_coefficient_mu 0.616
_exptl_absorpt_correction_T_max 0.99
_exptl_absorpt_correction_T_min 0.88
_exptl_absorpt_correction_type analytical
_exptl_absorpt_process_details '(DeMeulenaer & Tompa, 1965)'
_exptl_crystal_colour colourless
_exptl_crystal_density_diffrn 1.20
_exptl_crystal_density_method 'not measured'
_exptl_crystal_description plate
_exptl_crystal_F_000 624.0
_exptl_crystal_size_max 0.29
_exptl_crystal_size_mid 0.25
_exptl_crystal_size_min 0.02
_refine_diff_density_max 0.33
_refine_diff_density_min -0.29
_refine_ls_extinction_method none
_refine_ls_goodness_of_fit_ref 1.50
_refine_ls_hydrogen_treatment noref
_refine_ls_number_parameters 182
_refine_ls_number_reflns 1935
_refine_ls_R_factor_gt 0.042
_refine_ls_shift/su_max 0.003
_refine_ls_structure_factor_coef F
_refine_ls_weighting_details 'w = 1/[\s^2^(F) + 0.0016F^2^]'
_refine_ls_weighting_scheme calc
_refine_ls_wR_factor_ref 0.061
_reflns_number_gt 1935
_reflns_number_total 2962
_reflns_threshold_expression I>3\s(I)
_cod_data_source_file b002544psup1.cif
_cod_data_source_block 4
_cod_original_sg_symbol_H-M 'P 21/c'
_cod_database_code 7213341

loop_
_symmetry_equiv_pos_site_id
_symmetry_equiv_pos_as_xyz
1 x,y,z
2 -x,1/2+y,1/2-z
3 -x,-y,-z
4 x,1/2-y,1/2+z

loop_
_atom_site_label
_atom_site_fract_x
_atom_site_fract_y
_atom_site_fract_z
_atom_site_U_iso_or_equiv
_atom_site_adp_type
_atom_site_type_symbol
O1 0.1248(1) 0.4677(2) 0.5525(1) 0.0485(5) Uani O
O2 0.09344(9) 0.77633(20) 0.33754(13) 0.0408(4) Uani O
N1 0.1418(1) 0.4059(2) 0.3957(1) 0.0307(4) Uani N
C1 0.2071(1) 0.5438(3) 0.4081(2) 0.0294(5) Uani C
C2 0.2781(1) 0.5030(3) 0.5135(2) 0.0353(5) Uani C
C3 0.3472(1) 0.5967(3) 0.5629(2) 0.0387(5) Uani C
C4 0.3733(1) 0.7726(3) 0.5214(2) 0.0392(6) Uani C
C5 0.3145(1) 0.8225(3) 0.4067(2) 0.0394(6) Uani C
C6 0.3051(2) 0.6690(4) 0.3238(2) 0.0548(8) Uani C
C7 0.2361(1) 0.5244(3) 0.3108(2) 0.0331(5) Uani C
C8 0.1742(1) 0.7408(3) 0.4158(2) 0.0353(5) Uani C
C9 0.2296(2) 0.8886(3) 0.3958(2) 0.0481(7) Uani C
C10 0.1071(1) 0.3762(3) 0.4691(2) 0.0331(5) Uani C
C11 0.0449(2) 0.2222(3) 0.4439(2) 0.0424(6) Uani C
C12 0.4073(2) 0.5208(4) 0.6687(2) 0.0586(8) Uani C
C13 0.3774(2) 0.9357(4) 0.5976(2) 0.0627(8) Uani C
C14 0.4610(2) 0.7493(5) 0.5202(3) 0.0679(9) Uani C
C15 0.1660(2) 0.5521(4) 0.2011(2) 0.0475(7) Uani C
C16 0.2718(2) 0.3318(4) 0.3078(2) 0.0526(7) Uani C
OW -0.0582(1) 0.6048(2) 0.2944(1) 0.0427(4) Uani O
HO2 0.0523 0.6915 0.3492 0.041 Uani H
HN1 0.1221 0.3299 0.3284 0.031 Uani H
HC2 0.2718 0.3881 0.5513 0.035 Uani H
HC5 0.3409 0.9285 0.3835 0.039 Uani H
H1C6 0.3588 0.6012 0.3456 0.055 Uani H
H2C6 0.2933 0.7288 0.2520 0.055 Uani H
HC8 0.1731 0.7585 0.4896 0.035 Uani H
H1C9 0.2363 0.9907 0.4488 0.048 Uani H
H2C9 0.2015 0.9371 0.3209 0.048 Uani H
H1C11 0.0168 0.2103 0.3640 0.042 Uani H
H2C11 0.0735 0.1037 0.4742 0.042 Uani H
H3C11 0.0031 0.2502 0.4768 0.042 Uani H
H1C12 0.3840 0.4059 0.6881 0.059 Uani H
H2C12 0.4609 0.4914 0.6610 0.059 Uani H
H3C12 0.4166 0.6150 0.7269 0.059 Uani H
H1C13 0.3217 0.9562 0.6010 0.063 Uani H
H2C13 0.4179 0.9069 0.6714 0.063 Uani H
H3C13 0.3952 1.0497 0.5697 0.063 Uani H
H1C14 0.4614 0.6445 0.4715 0.068 Uani H
H2C14 0.4778 0.8656 0.4933 0.068 Uani H
H3C14 0.5005 0.7228 0.5949 0.068 Uani H
H1C15 0.1406 0.6765 0.1990 0.047 Uani H
H2C15 0.1886 0.5434 0.1423 0.047 Uani H
H3C15 0.1233 0.4543 0.1905 0.047 Uani H
H1C16 0.3180 0.3072 0.3779 0.053 Uani H
H2C16 0.2278 0.2368 0.2959 0.053 Uani H
H3C16 0.2931 0.3259 0.2477 0.053 Uani H
H1OW -0.0703 0.5771 0.3606 0.043 Uani H
H2OW -0.0575 0.5048 0.2430 0.043 Uani H

loop_
_atom_site_aniso_label
_atom_site_aniso_U_11
_atom_site_aniso_U_22
_atom_site_aniso_U_33
_atom_site_aniso_U_12
_atom_site_aniso_U_13
_atom_site_aniso_U_23
_atom_site_aniso_type_symbol
O1 0.058(1) 0.054(1) 0.0411(9) -0.0177(9) 0.0274(8) -0.0134(8) O
O2 0.0324(8) 0.0346(8) 0.053(1) 0.0011(7) 0.0129(7) 0.0107(7) O
N1 0.036(1) 0.0283(9) 0.0302(9) -0.0053(8) 0.0145(8) 0.0000(7) N
C1 0.032(1) 0.026(1) 0.030(1) -0.0043(9) 0.0114(9) 0.0011(8) C
C2 0.037(1) 0.035(1) 0.034(1) 0.002(1) 0.014(1) 0.0068(9) C
C3 0.033(1) 0.043(1) 0.038(1) 0.000(1) 0.011(1) 0.003(1) C
C4 0.034(1) 0.040(1) 0.043(1) -0.008(1) 0.013(1) -0.004(1) C
C5 0.042(1) 0.032(1) 0.045(1) -0.011(1) 0.018(1) 0.001(1) C
C6 0.068(2) 0.054(2) 0.052(2) -0.029(1) 0.034(2) -0.011(1) C
C7 0.040(1) 0.031(1) 0.032(1) -0.0049(9) 0.017(1) 0.0002(9) C
C8 0.037(1) 0.027(1) 0.038(1) 0.0007(9) 0.010(1) 0.0004(9) C
C9 0.037(1) 0.029(1) 0.071(2) -0.006(1) 0.012(1) 0.007(1) C
C10 0.035(1) 0.032(1) 0.033(1) -0.002(1) 0.0137(9) 0.0010(9) C
C11 0.045(1) 0.043(1) 0.041(1) -0.014(1) 0.017(1) 0.003(1) C
C12 0.042(2) 0.071(2) 0.050(2) 0.002(1) 0.002(1) 0.013(1) C
C13 0.073(2) 0.057(2) 0.054(2) -0.017(2) 0.018(2) -0.015(1) C
C14 0.041(2) 0.071(2) 0.098(3) 0.000(2) 0.032(2) 0.015(2) C
C15 0.055(2) 0.056(2) 0.032(1) -0.004(1) 0.016(1) -0.001(1) C
C16 0.063(2) 0.045(1) 0.065(2) 0.008(1) 0.041(2) 0.005(1) C
OW 0.0462(9) 0.044(1) 0.0423(9) -0.0082(8) 0.0218(7) -0.0030(7) O

loop_
_geom_angle_atom_site_label_1
_geom_angle_atom_site_label_2
_geom_angle_atom_site_label_3
_geom_angle
_geom_angle_site_symmetry_1
_geom_angle_site_symmetry_2
_geom_angle_site_symmetry_3
_geom_angle_publ_flag
C1 N1 C10 124.2(2) 1_555 1_555 1_555 no
N1 C1 C2 107.7(2) 1_555 1_555 1_555 no
N1 C1 C7 108.6(2) 1_555 1_555 1_555 no
N1 C1 C8 109.8(2) 1_555 1_555 1_555 no
C2 C1 C7 110.3(2) 1_555 1_555 1_555 no
C2 C1 C8 108.2(2) 1_555 1_555 1_555 no
C7 C1 C8 112.2(2) 1_555 1_555 1_555 no
C1 C2 C3 129.9(2) 1_555 1_555 1_555 no
C2 C3 C4 125.8(2) 1_555 1_555 1_555 no
C2 C3 C12 117.9(2) 1_555 1_555 1_555 no
C4 C3 C12 116.3(2) 1_555 1_555 1_555 no
C3 C4 C5 112.2(2) 1_555 1_555 1_555 no
C3 C4 C13 110.5(2) 1_555 1_555 1_555 no
C3 C4 C14 110.0(2) 1_555 1_555 1_555 no
C5 C4 C13 109.1(2) 1_555 1_555 1_555 no
C5 C4 C14 108.4(2) 1_555 1_555 1_555 no
C13 C4 C14 106.5(2) 1_555 1_555 1_555 no
C4 C5 C6 113.7(2) 1_555 1_555 1_555 no
C4 C5 C9 116.2(2) 1_555 1_555 1_555 no
C6 C5 C9 108.6(2) 1_555 1_555 1_555 no
C5 C6 C7 116.1(2) 1_555 1_555 1_555 no
C1 C7 C6 108.7(2) 1_555 1_555 1_555 no
C1 C7 C15 113.1(2) 1_555 1_555 1_555 no
C1 C7 C16 111.2(2) 1_555 1_555 1_555 no
C6 C7 C15 109.3(2) 1_555 1_555 1_555 no
C6 C7 C16 108.0(2) 1_555 1_555 1_555 no
C15 C7 C16 106.4(2) 1_555 1_555 1_555 no
O2 C8 C1 113.8(2) 1_555 1_555 1_555 no
O2 C8 C9 105.2(2) 1_555 1_555 1_555 no
C1 C8 C9 111.0(2) 1_555 1_555 1_555 no
C5 C9 C8 114.9(2) 1_555 1_555 1_555 no
O1 C10 N1 122.6(2) 1_555 1_555 1_555 no
O1 C10 C11 121.5(2) 1_555 1_555 1_555 no
N1 C10 C11 115.9(2) 1_555 1_555 1_555 no

loop_
_geom_bond_atom_site_label_1
_geom_bond_atom_site_label_2
_geom_bond_distance
_geom_bond_site_symmetry_1
_geom_bond_site_symmetry_2
_geom_bond_publ_flag
O1 C10 1.232(2) 1_555 1_555 no
O2 C8 1.435(3) 1_555 1_555 no
N1 C1 1.479(2) 1_555 1_555 no
N1 C10 1.344(3) 1_555 1_555 no
C1 C2 1.522(3) 1_555 1_555 no
C1 C7 1.561(3) 1_555 1_555 no
C1 C8 1.555(3) 1_555 1_555 no
C2 C3 1.328(3) 1_555 1_555 no
C3 C4 1.523(3) 1_555 1_555 no
C3 C12 1.518(3) 1_555 1_555 no
C4 C5 1.539(3) 1_555 1_555 no
C4 C13 1.541(4) 1_555 1_555 no
C4 C14 1.545(3) 1_555 1_555 no
C5 C6 1.534(3) 1_555 1_555 no
C5 C9 1.511(3) 1_555 1_555 no
C6 C7 1.557(3) 1_555 1_555 no
C7 C15 1.537(3) 1_555 1_555 no
C7 C16 1.534(3) 1_555 1_555 no
C8 C9 1.530(3) 1_555 1_555 no
C10 C11 1.505(3) 1_555 1_555 no

loop_
_geom_torsion_atom_site_label_1
_geom_torsion_atom_site_label_2
_geom_torsion_atom_site_label_3
_geom_torsion_atom_site_label_4
_geom_torsion
_geom_torsion_site_symmetry_1
_geom_torsion_site_symmetry_2
_geom_torsion_site_symmetry_3
_geom_torsion_site_symmetry_4
_geom_torsion_publ_flag
C10 N1 C1 C2 55.8(3) 1_555 1_555 1_555 1_555 no
C10 N1 C1 C7 175.2(2) 1_555 1_555 1_555 1_555 no
C10 N1 C1 C8 -61.8(3) 1_555 1_555 1_555 1_555 no
C1 N1 C10 O1 2.9(3) 1_555 1_555 1_555 1_555 no
C1 N1 C10 C11 -176.7(2) 1_555 1_555 1_555 1_555 no
N1 C1 C2 C3 -174.3(2) 1_555 1_555 1_555 1_555 no
C7 C1 C2 C3 67.4(3) 1_555 1_555 1_555 1_555 no
C8 C1 C2 C3 -55.7(3) 1_555 1_555 1_555 1_555 no
N1 C1 C7 C6 -179.8(2) 1_555 1_555 1_555 1_555 no
N1 C1 C7 C15 58.6(2) 1_555 1_555 1_555 1_555 no
N1 C1 C7 C16 -61.1(2) 1_555 1_555 1_555 1_555 no
C2 C1 C7 C6 -62.0(2) 1_555 1_555 1_555 1_555 no
C2 C1 C7 C15 176.4(2) 1_555 1_555 1_555 1_555 no
C2 C1 C7 C16 56.8(2) 1_555 1_555 1_555 1_555 no
C8 C1 C7 C6 58.7(2) 1_555 1_555 1_555 1_555 no
C8 C1 C7 C15 -62.9(2) 1_555 1_555 1_555 1_555 no
C8 C1 C7 C16 177.5(2) 1_555 1_555 1_555 1_555 no
N1 C1 C8 O2 -45.1(2) 1_555 1_555 1_555 1_555 no
N1 C1 C8 C9 -163.5(2) 1_555 1_555 1_555 1_555 no
C2 C1 C8 O2 -162.4(2) 1_555 1_555 1_555 1_555 no
C2 C1 C8 C9 79.2(2) 1_555 1_555 1_555 1_555 no
C7 C1 C8 O2 75.7(2) 1_555 1_555 1_555 1_555 no
C7 C1 C8 C9 -42.7(2) 1_555 1_555 1_555 1_555 no
C1 C2 C3 C4 -1.8(4) 1_555 1_555 1_555 1_555 no
C1 C2 C3 C12 179.9(2) 1_555 1_555 1_555 1_555 no
C2 C3 C4 C5 -6.4(3) 1_555 1_555 1_555 1_555 no
C2 C3 C4 C13 115.5(3) 1_555 1_555 1_555 1_555 no
C2 C3 C4 C14 -127.2(3) 1_555 1_555 1_555 1_555 no
C12 C3 C4 C5 171.9(2) 1_555 1_555 1_555 1_555 no
C12 C3 C4 C13 -66.2(3) 1_555 1_555 1_555 1_555 no
C12 C3 C4 C14 51.1(3) 1_555 1_555 1_555 1_555 no
C3 C4 C5 C6 -56.9(3) 1_555 1_555 1_555 1_555 no
C3 C4 C5 C9 70.3(2) 1_555 1_555 1_555 1_555 no
C13 C4 C5 C6 -179.6(2) 1_555 1_555 1_555 1_555 no
C13 C4 C5 C9 -52.4(3) 1_555 1_555 1_555 1_555 no
C14 C4 C5 C6 64.8(3) 1_555 1_555 1_555 1_555 no
C14 C4 C5 C9 -168.0(2) 1_555 1_555 1_555 1_555 no
C4 C5 C6 C7 88.7(3) 1_555 1_555 1_555 1_555 no
C9 C5 C6 C7 -42.3(3) 1_555 1_555 1_555 1_555 no
C4 C5 C9 C8 -69.1(3) 1_555 1_555 1_555 1_555 no
C6 C5 C9 C8 60.6(3) 1_555 1_555 1_555 1_555 no
C5 C6 C7 C1 -14.4(3) 1_555 1_555 1_555 1_555 no
C5 C6 C7 C15 109.5(2) 1_555 1_555 1_555 1_555 no
C5 C6 C7 C16 -135.1(2) 1_555 1_555 1_555 1_555 no
O2 C8 C9 C5 -141.2(2) 1_555 1_555 1_555 1_555 no
C1 C8 C9 C5 -17.6(3) 1_555 1_555 1_555 1_555 no
